data_4332259
loop_
_publ_author_name
'Krivovichev, Sergey V.'
'Siidra, Oleg I.'
'Nazarchuk, Evgenii V.'
'Burns, Peter C.'
'Depmeier, Wulf'

_publ_section_title
;
 Particular Topological Complexity of Lead Oxide Blocks in Pb31O22X18(X =
 Br, Cl)
;
_journal_issue 10
_journal_name_full 'Inorganic Chemistry'
_journal_page_first 3846
_journal_page_last 3848
_journal_paper_doi 10.1021/ic060166m
_journal_volume 45
_journal_year 2006
_chemical_formula_moiety Pb31O22Br10Cl8
_chemical_formula_sum 'Br1.25 Cl O2.75 Pb3.88'
_chemical_formula_weight 982.20
_chemical_melting_point 973.15
_chemical_name_common 'lead oxide bromide/chloride'
_chemical_name_systematic
;
 ?
;
_space_group_IT_number 2
_symmetry_cell_setting triclinic
_symmetry_space_group_name_Hall '-P 1'
_symmetry_space_group_name_H-M 'P -1'
_atom_sites_solution_hydrogens geom
_atom_sites_solution_primary direct
_atom_sites_solution_secondary difmap
_audit_creation_method SHELXL-97
_cell_angle_alpha 93.104(2)
_cell_angle_beta 95.809(2)
_cell_angle_gamma 111.2520(10)
_cell_formula_units_Z 16
_cell_length_a 12.1192(7)
_cell_length_b 16.2489(10)
_cell_length_c 18.3007(11)
_cell_measurement_reflns_used 4055
_cell_measurement_temperature 293(2)
_cell_measurement_theta_max 68.768
_cell_measurement_theta_min 5.281
_cell_volume 3325.4(3)
_computing_cell_refinement 'SMART (Bruker, 2003)'
_computing_data_collection 'SMART (Bruker, 2003)'
_computing_data_reduction 'SAINT (Bruker, 2003)'
_computing_molecular_graphics 'Atoms 5.1 (Dowty, 2000)'
_computing_publication_material 'WINGX (Farrugia, 2005)'
_computing_structure_refinement 'SHELXL-97 (Sheldrick, 1997)'
_computing_structure_solution 'SHELXS-97 (Sheldrick, 1997)'
_diffrn_ambient_temperature 293(2)
_diffrn_detector_area_resol_mean 0.2
_diffrn_measured_fraction_theta_full 0.775
_diffrn_measured_fraction_theta_max 0.775
_diffrn_measurement_device_type 'SMART APEX diffractometer'
_diffrn_measurement_method omega-scan
_diffrn_radiation_monochromator graphite
_diffrn_radiation_source 'fine-focus sealed tube'
_diffrn_radiation_type MoK\a
_diffrn_radiation_wavelength 0.71073
_diffrn_reflns_av_R_equivalents 0.0798
_diffrn_reflns_av_sigmaI/netI 0.1996
_diffrn_reflns_limit_h_max 13
_diffrn_reflns_limit_h_min -19
_diffrn_reflns_limit_k_max 25
_diffrn_reflns_limit_k_min -25
_diffrn_reflns_limit_l_max 28
_diffrn_reflns_limit_l_min -28
_diffrn_reflns_number 33290
_diffrn_reflns_theta_full 34.53
_diffrn_reflns_theta_max 34.53
_diffrn_reflns_theta_min 1.35
_diffrn_standards_decay_% none
_diffrn_standards_interval_count 100
_diffrn_standards_interval_time 10
_diffrn_standards_number 3
_exptl_absorpt_coefficient_mu 84.502
_exptl_absorpt_correction_T_max 0.56242
_exptl_absorpt_correction_T_min 0.11855
_exptl_absorpt_correction_type 'semi-empirical (XPREP, Bruker 2003)'
_exptl_absorpt_process_details 'crystal modeled as (102) plate'
_exptl_crystal_colour green
_exptl_crystal_density_diffrn 7.847
_exptl_crystal_density_meas ?
_exptl_crystal_density_method 'not measured'
_exptl_crystal_description plate
_exptl_crystal_F_000 6408
_exptl_crystal_size_max 0.08
_exptl_crystal_size_mid 0.06
_exptl_crystal_size_min 0.01
_refine_diff_density_max 8.158
_refine_diff_density_min -4.448
_refine_diff_density_rms 0.965
_refine_ls_extinction_coef none
_refine_ls_extinction_method none
_refine_ls_goodness_of_fit_ref 0.798
_refine_ls_hydrogen_treatment mixed
_refine_ls_matrix_type full
_refine_ls_number_parameters 548
_refine_ls_number_reflns 21894
_refine_ls_number_restraints 0
_refine_ls_restrained_S_all 0.798
_refine_ls_R_factor_all 0.1604
_refine_ls_R_factor_gt 0.0655
_refine_ls_shift/su_max 0.001
_refine_ls_shift/su_mean 0.000
_refine_ls_structure_factor_coef Fsqd
_refine_ls_weighting_details 'calc w=1/[\s^2^(Fo^2^)+(0.0241P)^2^+0.0000P] where P=(Fo^2^+2Fc^2^)/3'
_refine_ls_weighting_scheme calc
_refine_ls_wR_factor_gt 0.1211
_refine_ls_wR_factor_ref 0.1453
_reflns_number_gt 8416
_reflns_number_total 21894
_reflns_threshold_expression >2sigma(I)
_cod_data_source_file ic060166msup1.cif
_cod_data_source_block plate
_cod_depositor_comments
;
The following automatic conversions were performed:

'_chemical_melting_point' value '700oC' was changed to '973.15' - it
was converted from degrees Celsius(C) to Kelvins(K).

Automatic conversion script
Id: cif_fix_values 1891 2012-01-12 08:04:46Z andrius 

The following automatic conversions were performed:

'_exptl_crystal_density_meas' value 'not measured' was changed to '?'
- the value is perceived as not measured.

Automatic conversion script
Id: cif_fix_values 3008 2015-01-20 13:52:24Z robertas 
;
_cod_original_sg_symbol_H-M P-1
_cod_database_code 4332259

loop_
_symmetry_equiv_pos_as_xyz
'x, y, z'
'-x, -y, -z'

loop_
_atom_site_label
_atom_site_type_symbol
_atom_site_fract_x
_atom_site_fract_y
_atom_site_fract_z
_atom_site_U_iso_or_equiv
_atom_site_adp_type
_atom_site_occupancy
_atom_site_symmetry_multiplicity
_atom_site_calc_flag
_atom_site_refinement_flags
Pb1 Pb 0.61446(12) 0.45159(7) 0.03075(7) 0.0180(3) Uani 1 1 d .
Pb2 Pb -0.00483(12) 0.02471(7) -0.34831(7) 0.0188(3) Uani 1 1 d .
Pb3 Pb 0.53736(12) 0.27575(6) -0.12757(7) 0.0184(3) Uani 1 1 d .
Pb4 Pb 0.62132(12) 0.52319(7) -0.15556(7) 0.0177(3) Uani 1 1 d .
Pb5 Pb 0.37988(12) 0.52336(7) 0.45660(8) 0.0219(3) Uani 1 1 d .
Pb6 Pb 0.75148(12) 0.04132(7) 0.28726(7) 0.0165(3) Uani 1 1 d .
Pb7 Pb 0.36486(12) 0.44799(7) 0.66475(7) 0.0194(3) Uani 1 1 d .
Pb8 Pb 0.87896(12) 0.53198(7) 0.21758(7) 0.0177(3) Uani 1 1 d .
Pb9 Pb 0.32969(12) 0.21018(7) -0.30889(7) 0.0190(3) Uani 1 1 d .
Pb10 Pb 0.49011(12) -0.03671(7) 0.09599(7) 0.0160(3) Uani 1 1 d .
Pb11 Pb 0.29582(12) 0.28417(6) 0.50836(7) 0.0183(3) Uani 1 1 d .
Pb12 Pb 0.30393(12) 0.29762(7) -0.01385(8) 0.0202(3) Uani 1 1 d .
Pb13 Pb 0.05764(11) 0.21822(6) 0.31983(7) 0.0162(3) Uani 1 1 d .
Pb14 Pb 0.26348(12) 0.04673(7) -0.47049(7) 0.0165(3) Uani 1 1 d .
Pb15 Pb 0.57854(11) 0.21295(6) 0.05576(7) 0.0177(3) Uani 1 1 d .
Pb16 Pb 0.12445(11) 0.45398(6) 0.27174(7) 0.0156(3) Uani 1 1 d .
Pb17 Pb 0.24411(11) -0.05561(6) 0.22513(7) 0.0175(3) Uani 1 1 d .
Pb18 Pb 0.17902(11) -0.20277(6) 0.05576(7) 0.0154(3) Uani 1 1 d .
Pb19 Pb 0.87556(12) 0.46924(7) -0.08663(7) 0.0173(3) Uani 1 1 d .
Pb20 Pb 1.17418(11) 0.70240(6) 0.26482(7) 0.0157(3) Uani 1 1 d .
Pb21 Pb 0.42529(12) -0.21303(6) 0.42053(8) 0.0186(3) Uani 1 1 d .
Pb22 Pb 0.49646(12) 0.03313(7) 0.40675(7) 0.0159(3) Uani 1 1 d .
Pb23 Pb -0.17247(12) 0.20291(6) 0.44875(7) 0.0167(3) Uani 1 1 d .
Pb24 Pb 0.95316(12) 0.71212(6) -0.10902(7) 0.0167(3) Uani 1 1 d .
Pb25 Pb -0.25626(12) -0.03538(7) -0.02074(7) 0.0195(3) Uani 1 1 d .
Pb26 Pb 0.81983(11) 0.28032(6) 0.23883(7) 0.0162(3) Uani 1 1 d .
Pb27 Pb 0.05618(11) 0.30245(6) 0.61475(7) 0.0173(3) Uani 1 1 d .
Pb28 Pb -0.10503(12) 0.45923(7) 0.40369(7) 0.0197(3) Uani 1 1 d .
Pb29 Pb -0.05066(11) -0.22237(6) 0.17747(7) 0.0159(3) Uani 1 1 d .
Pb30 Pb 0.01769(12) -0.01998(7) -0.16017(7) 0.0188(3) Uani 1 1 d .
Pb31 Pb 0.43880(13) 0.24886(7) 0.28102(8) 0.0259(3) Uani 1 1 d .
Br1 Br 0.3466(4) 0.3777(2) -0.1597(3) 0.0111(9) Uani 0.40 1 d P
Br2 Br 0.0153(4) 0.1222(2) 0.4768(3) 0.0179(10) Uani 0.50 1 d P
Br3 Br 0.4698(4) -0.1227(2) 0.2770(3) 0.0146(10) Uani 0.39 1 d P
Br4 Br 0.1077(5) 0.3801(3) 0.4555(3) 0.0467(14) Uani 0.80 1 d P
Br5 Br -0.1003(5) -0.3856(3) 0.0504(3) 0.0126(11) Uani 0.28 1 d P
Br6 Br -0.2270(5) 0.1113(3) 0.0985(3) 0.0428(12) Uani 0.87 1 d P
Br7 Br 0.2188(5) -0.1221(3) 0.3873(3) 0.0108(10) Uani 0.30 1 d P
Br8 Br 1.1336(5) 0.6273(3) -0.0871(3) 0.0242(12) Uani 0.42 1 d P
Br9 Br 0.5912(4) 0.3801(2) -0.2989(3) 0.0199(11) Uani 0.48 1 d P
Br10 Br 0.2577(5) 0.1127(3) -0.1481(3) 0.0242(12) Uani 0.46 1 d P
Br11 Br 0.6001(5) 0.3772(3) 0.2046(3) 0.0448(16) Uani 0.68 1 d P
Br12 Br -0.0110(6) -0.1121(3) 0.0305(4) 0.0425(17) Uani 0.44 1 d P
Br13 Br 0.5202(6) 0.1204(3) 0.2284(3) 0.0432(16) Uani 0.59 1 d P
Br14 Br 0.2645(6) 0.1190(3) 0.3544(4) 0.0331(16) Uani 0.37 1 d P
Br15 Br 0.1265(6) 0.5997(3) 0.4090(4) 0.0312(15) Uani 0.30 1 d P
Br16 Br 0.6184(4) 0.2933(3) 0.4177(3) 0.0558(12) Uani 1 1 d .
Br17 Br 0.2559(5) 0.2035(3) 0.1470(3) 0.0613(13) Uani 1 1 d .
Br18 Br 0.3636(8) 0.3897(4) 0.3494(5) 0.092(3) Uani 0.72 1 d P
Cl1 Cl 0.3466(4) 0.3777(2) -0.1597(3) 0.0111(9) Uani 0.60 1 d P
Cl2 Cl 0.0153(4) 0.1222(2) 0.4768(3) 0.0179(10) Uani 0.50 1 d P
Cl3 Cl 0.4698(4) -0.1227(2) 0.2770(3) 0.0146(10) Uani 0.61 1 d P
Cl4 Cl 0.1077(5) 0.3801(3) 0.4555(3) 0.0467(14) Uani 0.20 1 d P
Cl5 Cl -0.1003(5) -0.3856(3) 0.0504(3) 0.0126(11) Uani 0.72 1 d P
Cl6 Cl -0.2270(5) 0.1113(3) 0.0985(3) 0.0428(12) Uani 0.13 1 d P
Cl7 Cl 0.2188(5) -0.1221(3) 0.3873(3) 0.0108(10) Uani 0.70 1 d P
Cl8 Cl 1.1336(5) 0.6273(3) -0.0871(3) 0.0242(12) Uani 0.58 1 d P
Cl9 Cl 0.5912(4) 0.3801(2) -0.2989(3) 0.0199(11) Uani 0.52 1 d P
Cl10 Cl 0.2577(5) 0.1127(3) -0.1481(3) 0.0242(12) Uani 0.54 1 d P
Cl11 Cl 0.6001(5) 0.3772(3) 0.2046(3) 0.0448(16) Uani 0.32 1 d P
Cl12 Cl -0.0110(6) -0.1121(3) 0.0305(4) 0.0425(17) Uani 0.56 1 d P
Cl13 Cl 0.5202(6) 0.1204(3) 0.2284(3) 0.0432(16) Uani 0.41 1 d P
Cl14 Cl 0.2645(6) 0.1190(3) 0.3544(4) 0.0331(16) Uani 0.63 1 d P
Cl15 Cl 0.1265(6) 0.5997(3) 0.4090(4) 0.0312(15) Uani 0.70 1 d P
Cl16 Cl 0.3636(8) 0.3897(4) 0.3494(5) 0.092(3) Uani 0.28 1 d P
O1 O 0.4087(18) 0.4351(10) 0.0379(11) 0.016(4) Uiso 1 1 d .
O2 O 0.4155(18) 0.4348(10) 0.5410(11) 0.016(4) Uiso 1 1 d .
O3 O 1.085(2) 0.5608(11) 0.2073(12) 0.022(4) Uiso 1 1 d .
O4 O -0.0393(19) 0.0703(11) -0.2241(12) 0.021(4) Uiso 1 1 d .
O5 O 0.830(2) 0.5757(11) -0.1498(12) 0.023(5) Uiso 1 1 d .
O6 O 0.2109(19) 0.0688(11) -0.3502(12) 0.017(4) Uiso 1 1 d .
O7 O -0.0812(18) 0.4230(10) 0.2904(11) 0.017(4) Uiso 1 1 d .
O8 O 0.4580(16) 0.0686(9) 0.0197(10) 0.008(3) Uiso 1 1 d .
O9 O 0.152(2) -0.2011(11) 0.1787(12) 0.023(5) Uiso 1 1 d .
O10 O -0.299(2) 0.0661(12) 0.4058(13) 0.024(5) Uiso 1 1 d .
O11 O 0.519(2) -0.0757(11) 0.4723(12) 0.023(5) Uiso 1 1 d .
O12 O 0.043(2) -0.0684(11) -0.2678(12) 0.022(4) Uiso 1 1 d .
O13 O 0.2806(17) -0.0564(9) 0.0964(10) 0.010(3) Uiso 1 1 d .
O14 O 0.6611(19) 0.4170(11) -0.0948(12) 0.018(4) Uiso 1 1 d .
O15 O 0.173(2) 0.4485(12) 0.6486(13) 0.031(5) Uiso 1 1 d .
O16 O 1.006(2) 0.2895(11) 0.2227(12) 0.024(5) Uiso 1 1 d .
O17 O 0.9787(18) 0.6867(10) 0.2664(11) 0.016(4) Uiso 1 1 d .
O18 O 0.393(2) 0.2081(12) -0.4219(13) 0.029(5) Uiso 1 1 d .
O19 O 0.250(2) 0.3008(11) 0.6249(12) 0.023(5) Uiso 1 1 d .
O20 O -0.1337(18) 0.2022(10) 0.3330(11) 0.017(4) Uiso 1 1 d .
O21 O 0.479(2) 0.2894(11) -0.0138(12) 0.023(4) Uiso 1 1 d .
O22 O 0.6316(19) 0.1975(11) -0.0568(12) 0.019(4) Uiso 1 1 d .

loop_
_atom_site_aniso_label
_atom_site_aniso_U_11
_atom_site_aniso_U_22
_atom_site_aniso_U_33
_atom_site_aniso_U_23
_atom_site_aniso_U_13
_atom_site_aniso_U_12
Pb1 0.0156(7) 0.0217(5) 0.0175(7) 0.0040(4) 0.0016(5) 0.0077(4)
Pb2 0.0205(8) 0.0183(5) 0.0182(7) 0.0028(4) 0.0006(5) 0.0084(5)
Pb3 0.0201(7) 0.0150(4) 0.0194(7) 0.0008(4) 0.0027(5) 0.0057(4)
Pb4 0.0153(7) 0.0219(5) 0.0163(7) 0.0023(4) 0.0030(5) 0.0070(5)
Pb5 0.0193(8) 0.0224(5) 0.0238(7) 0.0057(5) 0.0044(6) 0.0067(5)
Pb6 0.0130(7) 0.0196(5) 0.0160(6) -0.0004(4) 0.0011(5) 0.0055(4)
Pb7 0.0150(7) 0.0227(5) 0.0196(7) -0.0015(5) -0.0001(5) 0.0068(5)
Pb8 0.0135(7) 0.0166(4) 0.0220(7) 0.0026(4) -0.0002(5) 0.0049(4)
Pb9 0.0230(8) 0.0173(4) 0.0175(6) 0.0024(4) 0.0050(6) 0.0078(4)
Pb10 0.0160(7) 0.0174(4) 0.0136(6) 0.0018(4) 0.0010(5) 0.0051(4)
Pb11 0.0185(7) 0.0159(4) 0.0193(7) -0.0015(4) 0.0002(5) 0.0062(4)
Pb12 0.0144(7) 0.0166(5) 0.0288(8) -0.0009(5) 0.0038(6) 0.0049(4)
Pb13 0.0128(7) 0.0148(4) 0.0198(7) 0.0029(4) 0.0014(5) 0.0037(4)
Pb14 0.0147(7) 0.0178(4) 0.0175(7) 0.0036(4) 0.0030(5) 0.0061(4)
Pb15 0.0171(7) 0.0142(4) 0.0203(6) 0.0001(4) 0.0002(5) 0.0049(4)
Pb16 0.0134(7) 0.0168(4) 0.0153(6) 0.0030(4) 0.0002(5) 0.0045(4)
Pb17 0.0137(7) 0.0175(5) 0.0189(6) -0.0007(4) 0.0014(5) 0.0035(4)
Pb18 0.0130(7) 0.0154(4) 0.0158(6) 0.0003(4) 0.0024(5) 0.0030(4)
Pb19 0.0181(7) 0.0174(5) 0.0159(6) 0.0048(4) 0.0019(5) 0.0057(4)
Pb20 0.0119(7) 0.0169(4) 0.0174(6) 0.0018(4) 0.0020(5) 0.0041(4)
Pb21 0.0131(7) 0.0152(4) 0.0268(7) -0.0001(4) 0.0041(6) 0.0046(4)
Pb22 0.0164(7) 0.0186(5) 0.0146(6) 0.0024(4) 0.0025(5) 0.0085(4)
Pb23 0.0179(7) 0.0162(4) 0.0157(6) 0.0008(4) 0.0044(5) 0.0053(4)
Pb24 0.0164(7) 0.0167(4) 0.0164(6) 0.0014(4) 0.0036(5) 0.0050(4)
Pb25 0.0187(7) 0.0206(5) 0.0229(7) 0.0073(5) 0.0072(6) 0.0099(5)
Pb26 0.0117(7) 0.0169(4) 0.0183(6) 0.0024(4) 0.0008(5) 0.0036(4)
Pb27 0.0152(7) 0.0187(5) 0.0172(6) -0.0005(4) 0.0030(5) 0.0052(4)
Pb28 0.0222(8) 0.0205(5) 0.0175(6) 0.0067(4) 0.0043(6) 0.0081(5)
Pb29 0.0111(6) 0.0166(4) 0.0190(6) 0.0015(4) 0.0014(5) 0.0043(4)
Pb30 0.0209(7) 0.0185(5) 0.0184(7) 0.0034(4) 0.0042(5) 0.0084(5)
Pb31 0.0247(7) 0.0258(5) 0.0255(6) 0.0013(4) 0.0021(5) 0.0078(5)
Br1 0.006(2) 0.0135(16) 0.016(2) 0.0010(15) 0.0059(19) 0.0047(15)
Br2 0.018(3) 0.0151(16) 0.019(2) 0.0008(16) 0.004(2) 0.0046(16)
Br3 0.014(3) 0.0150(17) 0.015(2) 0.0011(16) 0.004(2) 0.0048(17)
Br4 0.050(4) 0.045(2) 0.051(3) 0.013(2) 0.011(3) 0.021(2)
Br5 0.008(3) 0.0139(18) 0.017(3) 0.0045(18) 0.005(2) 0.0048(17)
Br6 0.042(3) 0.039(2) 0.045(3) 0.010(2) 0.006(2) 0.0122(19)
Br7 0.005(3) 0.0130(17) 0.017(3) 0.0021(17) 0.008(2) 0.0043(16)
Br8 0.026(3) 0.030(2) 0.019(3) 0.004(2) 0.003(2) 0.011(2)
Br9 0.015(3) 0.0173(17) 0.027(3) 0.0021(17) 0.005(2) 0.0048(17)
Br10 0.028(3) 0.0182(19) 0.025(3) 0.0030(18) 0.009(2) 0.0064(19)
Br11 0.049(4) 0.036(2) 0.049(4) 0.011(2) 0.015(3) 0.012(2)
Br12 0.046(5) 0.040(3) 0.044(4) 0.005(3) 0.003(3) 0.019(3)
Br13 0.048(4) 0.036(2) 0.049(4) 0.008(3) 0.016(3) 0.016(2)
Br14 0.027(4) 0.031(3) 0.046(4) 0.009(3) 0.015(3) 0.013(2)
Br15 0.026(4) 0.034(3) 0.031(4) 0.008(3) 0.001(3) 0.007(2)
Br16 0.047(3) 0.061(2) 0.047(3) 0.006(2) -0.011(2) 0.010(2)
Br17 0.056(4) 0.073(3) 0.047(3) -0.002(2) -0.005(3) 0.020(2)
Br18 0.109(7) 0.068(4) 0.107(7) 0.027(4) 0.029(6) 0.036(4)
Cl1 0.006(2) 0.0135(16) 0.016(2) 0.0010(15) 0.0059(19) 0.0047(15)
Cl2 0.018(3) 0.0151(16) 0.019(2) 0.0008(16) 0.004(2) 0.0046(16)
Cl3 0.014(3) 0.0150(17) 0.015(2) 0.0011(16) 0.004(2) 0.0048(17)
Cl4 0.050(4) 0.045(2) 0.051(3) 0.013(2) 0.011(3) 0.021(2)
Cl5 0.008(3) 0.0139(18) 0.017(3) 0.0045(18) 0.005(2) 0.0048(17)
Cl6 0.042(3) 0.039(2) 0.045(3) 0.010(2) 0.006(2) 0.0122(19)
Cl7 0.005(3) 0.0130(17) 0.017(3) 0.0021(17) 0.008(2) 0.0043(16)
Cl8 0.026(3) 0.030(2) 0.019(3) 0.004(2) 0.003(2) 0.011(2)
Cl9 0.015(3) 0.0173(17) 0.027(3) 0.0021(17) 0.005(2) 0.0048(17)
Cl10 0.028(3) 0.0182(19) 0.025(3) 0.0030(18) 0.009(2) 0.0064(19)
Cl11 0.049(4) 0.036(2) 0.049(4) 0.011(2) 0.015(3) 0.012(2)
Cl12 0.046(5) 0.040(3) 0.044(4) 0.005(3) 0.003(3) 0.019(3)
Cl13 0.048(4) 0.036(2) 0.049(4) 0.008(3) 0.016(3) 0.016(2)
Cl14 0.027(4) 0.031(3) 0.046(4) 0.009(3) 0.015(3) 0.013(2)
Cl15 0.026(4) 0.034(3) 0.031(4) 0.008(3) 0.001(3) 0.007(2)
Cl16 0.109(7) 0.068(4) 0.107(7) 0.027(4) 0.029(6) 0.036(4)

loop_
_atom_type_symbol
_atom_type_description
_atom_type_scat_dispersion_real
_atom_type_scat_dispersion_imag
_atom_type_scat_source
Br Br -0.2901 2.4595 'International Tables Vol C Tables 4.2.6.8 and 6.1.1.4'
Cl Cl 0.1484 0.1585 'International Tables Vol C Tables 4.2.6.8 and 6.1.1.4'
O O 0.0106 0.0060 'International Tables Vol C Tables 4.2.6.8 and 6.1.1.4'
Pb Pb -3.3944 10.1111 'International Tables Vol C Tables 4.2.6.8 and 6.1.1.4'

loop_
_geom_angle_atom_site_label_1
_geom_angle_atom_site_label_2
_geom_angle_atom_site_label_3
_geom_angle
_geom_angle_site_symmetry_1
_geom_angle_site_symmetry_3
O1 Pb1 O1 76.6(6) 2_665 .
O1 Pb1 O14 75.8(6) 2_665 .
O1 Pb1 O14 115.6(7) . .
O1 Pb1 O21 118.1(7) 2_665 .
O1 Pb1 O21 71.7(6) . .
O14 Pb1 O21 72.5(6) . .
O1 Pb1 Pb4 38.3(5) 2_665 .
O1 Pb1 Pb4 95.3(5) . .
O14 Pb1 Pb4 37.6(4) . .
O21 Pb1 Pb4 93.9(5) . .
O1 Pb1 Pb12 95.7(5) 2_665 .
O1 Pb1 Pb12 36.3(4) . .
O14 Pb1 Pb12 91.6(5) . .
O21 Pb1 Pb12 35.8(5) . .
Pb4 Pb1 Pb12 92.06(4) . .
O12 Pb2 O6 77.8(6) . .
O12 Pb2 O4 73.4(6) . .
O6 Pb2 O4 108.5(7) . .
O12 Pb2 Br14 82.6(5) . 2
O6 Pb2 Br14 152.3(4) . 2
O4 Pb2 Br14 83.9(5) . 2
O12 Pb2 Br2 85.0(5) . 2
O6 Pb2 Br2 82.4(5) . 2
O4 Pb2 Br2 152.6(4) . 2
Br14 Pb2 Br2 76.65(14) 2 2
O12 Pb2 Pb30 36.3(5) . .
O6 Pb2 Pb30 92.3(5) . .
O4 Pb2 Pb30 37.1(4) . .
Br14 Pb2 Pb30 82.90(13) 2 .
Br2 Pb2 Pb30 120.02(8) 2 .
O12 Pb2 Pb6 40.2(5) . 2_655
O6 Pb2 Pb6 38.3(4) . 2_655
O4 Pb2 Pb6 96.9(5) . 2_655
Br14 Pb2 Pb6 117.50(11) 2 2_655
Br2 Pb2 Pb6 75.86(9) 2 2_655
Pb30 Pb2 Pb6 65.19(3) . 2_655
O14 Pb3 O21 83.0(7) . .
O14 Pb3 O22 101.7(7) . .
O21 Pb3 O22 77.4(7) . .
O14 Pb3 Pb15 92.6(5) . .
O21 Pb3 Pb15 39.9(5) . .
O22 Pb3 Pb15 37.5(5) . .
O14 Pb4 O1 81.3(6) . 2_665
O14 Pb4 O5 79.6(7) . .
O1 Pb4 O5 103.5(8) 2_665 .
O14 Pb4 Pb19 40.6(5) . .
O1 Pb4 Pb19 93.0(5) 2_665 .
O5 Pb4 Pb19 38.9(4) . .
O14 Pb4 Pb1 42.3(5) . .
O1 Pb4 Pb1 39.1(4) 2_665 .
O5 Pb4 Pb1 95.2(5) . .
Pb19 Pb4 Pb1 65.40(4) . .
O2 Pb5 O2 80.1(6) . 2_666
O2 Pb5 Br18 86.4(5) . .
O2 Pb5 Br18 85.4(5) 2_666 .
O2 Pb5 Pb5 40.4(5) . 2_666
O2 Pb5 Pb5 39.7(4) 2_666 2_666
Br18 Pb5 Pb5 84.67(19) . 2_666
O6 Pb6 O10 77.6(7) 2_655 1_655
O6 Pb6 O12 78.4(6) 2_655 2_655
O10 Pb6 O12 121.4(8) 1_655 2_655
O6 Pb6 O20 119.4(7) 2_655 1_655
O10 Pb6 O20 72.3(6) 1_655 1_655
O12 Pb6 O20 74.9(6) 2_655 1_655
O6 Pb6 Pb23 95.6(5) 2_655 1_655
O10 Pb6 Pb23 36.3(5) 1_655 1_655
O12 Pb6 Pb23 95.5(5) 2_655 1_655
O20 Pb6 Pb23 36.6(4) 1_655 1_655
O6 Pb6 Pb2 40.7(5) 2_655 2_655
O10 Pb6 Pb2 97.1(6) 1_655 2_655
O12 Pb6 Pb2 38.5(4) 2_655 2_655
O20 Pb6 Pb2 93.0(5) 1_655 2_655
Pb23 Pb6 Pb2 91.10(4) 1_655 2_655
O15 Pb7 O19 77.4(7) . .
O15 Pb7 O2 105.1(8) . .
O19 Pb7 O2 78.1(6) . .
O15 Pb7 Pb11 91.4(6) . .
O19 Pb7 Pb11 38.0(5) . .
O2 Pb7 Pb11 40.2(4) . .
O15 Pb7 Pb27 38.0(5) . .
O19 Pb7 Pb27 39.4(5) . .
O2 Pb7 Pb27 93.8(5) . .
Pb11 Pb7 Pb27 62.39(4) . .
O3 Pb8 O7 77.4(6) . 1_655
O3 Pb8 O17 76.6(6) . .
O7 Pb8 O17 116.6(7) 1_655 .
O3 Pb8 O15 115.9(8) . 2_666
O7 Pb8 O15 70.5(6) 1_655 2_666
O17 Pb8 O15 71.0(6) . 2_666
O3 Pb8 Pb20 38.4(5) . .
O7 Pb8 Pb20 95.6(5) 1_655 .
O17 Pb8 Pb20 38.5(5) . .
O15 Pb8 Pb20 91.5(5) 2_666 .
O3 Pb8 Pb28 94.1(5) . 1_655
O7 Pb8 Pb28 35.3(5) 1_655 1_655
O17 Pb8 Pb28 91.2(4) . 1_655
O15 Pb8 Pb28 35.7(5) 2_666 1_655
Pb20 Pb8 Pb28 90.01(4) . 1_655
O6 Pb9 O18 82.6(7) . .
O6 Pb9 O19 105.8(7) . 1_554
O18 Pb9 O19 75.4(7) . 1_554
O6 Pb9 Pb11 91.7(5) . 1_554
O18 Pb9 Pb11 38.2(5) . 1_554
O19 Pb9 Pb11 37.5(5) 1_554 1_554
O6 Pb9 Pb14 39.0(5) . .
O18 Pb9 Pb14 43.6(5) . .
O19 Pb9 Pb14 92.5(5) 1_554 .
Pb11 Pb9 Pb14 62.05(3) 1_554 .
O8 Pb10 O8 74.2(6) 2_655 .
O8 Pb10 O13 115.0(7) 2_655 .
O8 Pb10 O13 74.3(5) . .
O8 Pb10 O22 73.5(6) 2_655 2_655
O8 Pb10 O22 117.0(6) . 2_655
O13 Pb10 O22 72.9(6) . 2_655
O8 Pb10 Pb25 94.7(4) 2_655 2
O8 Pb10 Pb25 38.7(4) . 2
O13 Pb10 Pb25 35.6(4) . 2
O22 Pb10 Pb25 93.2(5) 2_655 2
O8 Pb10 Pb15 36.8(4) 2_655 2_655
O8 Pb10 Pb15 95.1(4) . 2_655
O13 Pb10 Pb15 93.1(4) . 2_655
O22 Pb10 Pb15 36.8(4) 2_655 2_655
Pb25 Pb10 Pb15 93.06(4) 2 2_655
O19 Pb11 O18 75.7(7) . 1_556
O19 Pb11 O2 80.3(6) . .
O18 Pb11 O2 104.1(7) 1_556 .
O19 Pb11 Pb7 38.7(5) . .
O18 Pb11 Pb7 89.0(6) 1_556 .
O2 Pb11 Pb7 41.6(5) . .
O19 Pb11 Pb9 38.9(5) . 1_556
O18 Pb11 Pb9 37.2(5) 1_556 1_556
O2 Pb11 Pb9 96.7(5) . 1_556
Pb7 Pb11 Pb9 62.99(3) . 1_556
O21 Pb12 O1 83.6(7) . .
O21 Pb12 Br1 85.7(5) . .
O1 Pb12 Br1 85.2(5) . .
O21 Pb12 Pb1 43.9(5) . .
O1 Pb12 Pb1 40.1(5) . .
Br1 Pb12 Pb1 79.36(10) . .
O20 Pb13 O16 77.0(7) . 1_455
O20 Pb13 O12 80.5(7) . 2
O16 Pb13 O12 98.9(7) 1_455 2
O20 Pb13 Pb26 39.4(4) . 1_455
O16 Pb13 Pb26 37.7(5) 1_455 1_455
O12 Pb13 Pb26 91.5(5) 2 1_455
O10 Pb14 O6 76.1(7) 2 .
O10 Pb14 O11 74.7(6) 2 2_655
O6 Pb14 O11 114.2(8) . 2_655
O10 Pb14 O18 116.8(8) 2 .
O6 Pb14 O18 74.2(6) . .
O11 Pb14 O18 69.1(7) 2_655 .
O10 Pb14 Pb9 96.6(5) 2 .
O6 Pb14 Pb9 36.5(4) . .
O11 Pb14 Pb9 91.7(5) 2_655 .
O18 Pb14 Pb9 37.7(5) . .
O22 Pb15 O8 80.0(6) . .
O22 Pb15 O21 78.1(7) . .
O8 Pb15 O21 101.4(7) . .
O22 Pb15 Pb3 39.6(5) . .
O8 Pb15 Pb3 91.8(4) . .
O21 Pb15 Pb3 38.6(5) . .
O22 Pb15 Pb10 42.0(4) . 2_655
O8 Pb15 Pb10 38.1(4) . 2_655
O21 Pb15 Pb10 92.3(5) . 2_655
Pb3 Pb15 Pb10 63.98(3) . 2_655
O3 Pb16 O5 77.3(7) 1_455 2_665
O3 Pb16 O7 79.2(6) 1_455 .
O5 Pb16 O7 119.4(8) 2_665 .
O3 Pb16 O16 117.4(8) 1_455 1_455
O5 Pb16 O16 69.8(6) 2_665 1_455
O7 Pb16 O16 73.5(6) . 1_455
O3 Pb16 Pb19 38.8(5) 1_455 2_665
O5 Pb16 Pb19 38.4(4) 2_665 2_665
O7 Pb16 Pb19 100.5(5) . 2_665
O16 Pb16 Pb19 93.4(5) 1_455 2_665
O9 Pb17 O4 80.5(7) . 2
O9 Pb17 O13 75.7(6) . .
O4 Pb17 O13 106.3(7) 2 .
O9 Pb17 Br7 87.5(5) . .
O4 Pb17 Br7 84.5(5) 2 .
O13 Pb17 Br7 158.0(4) . .
O9 Pb17 Pb29 39.6(5) . .
O4 Pb17 Pb29 40.9(4) 2 .
O13 Pb17 Pb29 91.5(4) . .
Br7 Pb17 Pb29 84.23(10) . .
O9 Pb17 Pb18 37.7(5) . .
O4 Pb17 Pb18 93.0(5) 2 .
O13 Pb17 Pb18 38.0(4) . .
Br7 Pb17 Pb18 124.26(9) . .
Pb29 Pb17 Pb18 60.95(3) . .
O22 Pb18 O13 80.6(6) 2_655 .
O22 Pb18 O9 104.0(8) 2_655 .
O13 Pb18 O9 78.4(6) . .
O22 Pb18 Br12 150.1(4) 2_655 .
O13 Pb18 Br12 74.9(5) . .
O9 Pb18 Br12 87.7(5) . .
O22 Pb18 Pb17 94.7(5) 2_655 .
O13 Pb18 Pb17 41.1(4) . .
O9 Pb18 Pb17 37.3(4) . .
Br12 Pb18 Pb17 77.89(13) . .
O22 Pb18 Pb29 141.9(5) 2_655 .
O13 Pb18 Pb29 92.2(4) . .
O9 Pb18 Pb29 38.2(6) . .
Br12 Pb18 Pb29 56.99(11) . .
Pb17 Pb18 Pb29 58.93(3) . .
O22 Pb18 Pb24 122.6(5) 2_655 1_445
O13 Pb18 Pb24 125.5(5) . 1_445
O9 Pb18 Pb24 129.0(6) . 1_445
Br12 Pb18 Pb24 62.77(13) . 1_445
Pb17 Pb18 Pb24 140.10(4) . 1_445
Pb29 Pb18 Pb24 92.05(4) . 1_445
O5 Pb19 O3 77.9(7) . 2_765
O5 Pb19 O14 77.1(6) . .
O3 Pb19 O14 105.1(8) 2_765 .
O5 Pb19 Pb4 39.3(5) . .
O3 Pb19 Pb4 92.5(5) 2_765 .
O14 Pb19 Pb4 37.8(4) . .
O5 Pb19 Pb16 40.2(5) . 2_665
O3 Pb19 Pb16 37.7(4) 2_765 2_665
O14 Pb19 Pb16 92.7(5) . 2_665
Pb4 Pb19 Pb16 63.46(3) . 2_665
O17 Pb20 O3 81.5(7) . .
O17 Pb20 O9 78.0(6) . 1_665
O3 Pb20 O9 107.0(7) . 1_665
O17 Pb20 Br15 81.7(5) . 1_655
O3 Pb20 Br15 82.1(5) . 1_655
O9 Pb20 Br15 156.1(5) 1_665 1_655
O17 Pb20 Pb8 41.3(4) . .
O3 Pb20 Pb8 40.4(5) . .
O9 Pb20 Pb8 96.8(5) 1_665 .
Br15 Pb20 Pb8 75.55(13) 1_655 .
O17 Pb20 Pb29 38.8(4) . 1_665
O3 Pb20 Pb29 93.9(6) . 1_665
O9 Pb20 Pb29 39.2(5) 1_665 1_665
Br15 Pb20 Pb29 119.79(13) 1_655 1_665
Pb8 Pb20 Pb29 64.88(3) . 1_665
O18 Pb21 O11 82.1(8) 2_655 .
O18 Pb21 Br3 84.5(6) 2_655 .
O11 Pb21 Br3 82.8(5) . .
O11 Pb22 O11 75.4(7) . 2_656
O11 Pb22 O10 80.3(7) . 1_655
O11 Pb22 O10 104.1(8) 2_656 1_655
O11 Pb22 Pb22 38.3(5) . 2_656
O11 Pb22 Pb22 37.2(4) 2_656 2_656
O10 Pb22 Pb22 92.9(5) 1_655 2_656
O20 Pb23 O10 80.8(7) . .
O20 Pb23 Br2 85.4(5) . .
O10 Pb23 Br2 86.7(6) . .
O20 Pb23 Pb6 42.8(4) . 1_455
O10 Pb23 Pb6 38.8(5) . 1_455
Br2 Pb23 Pb6 78.78(10) . 1_455
O16 Pb24 O5 81.4(7) 2_765 .
O16 Pb24 Br8 82.7(6) 2_765 .
O5 Pb24 Br8 83.8(6) . .
O16 Pb24 Pb18 124.7(6) 2_765 1_665
O5 Pb24 Pb18 131.2(6) . 1_665
Br8 Pb24 Pb18 63.16(11) . 1_665
O13 Pb25 O8 81.1(6) 2 2
O13 Pb25 Br6 84.7(5) 2 .
O8 Pb25 Br6 84.5(4) 2 .
O13 Pb25 Pb10 41.1(5) 2 2
O8 Pb25 Pb10 40.2(4) 2 2
Br6 Pb25 Pb10 80.60(10) . 2
O16 Pb26 O7 82.6(7) . 1_655
O16 Pb26 O20 77.2(7) . 1_655
O7 Pb26 O20 100.5(7) 1_655 1_655
O16 Pb26 Br8 76.1(5) . 2_765
O7 Pb26 Br8 82.5(5) 1_655 2_765
O20 Pb26 Br8 152.5(5) 1_655 2_765
O16 Pb26 Pb13 39.0(5) . 1_655
O7 Pb26 Pb13 90.4(5) 1_655 1_655
O20 Pb26 Pb13 38.2(5) 1_655 1_655
Br8 Pb26 Pb13 115.02(11) 2_765 1_655
O17 Pb27 O15 80.3(7) 2_666 .
O17 Pb27 O19 103.7(8) 2_666 .
O15 Pb27 O19 77.5(7) . .
O17 Pb27 Br15 82.5(5) 2_666 2_566
O15 Pb27 Br15 76.7(6) . 2_566
O19 Pb27 Br15 152.0(4) . 2_566
O17 Pb27 Pb7 90.9(5) 2_666 .
O15 Pb27 Pb7 38.6(6) . .
O19 Pb27 Pb7 38.9(4) . .
Br15 Pb27 Pb7 114.93(11) 2_566 .
O15 Pb28 O7 83.7(8) 2_566 .
O15 Pb28 Br15 84.8(6) 2_566 .
O7 Pb28 Br15 85.7(5) . .
O15 Pb28 Pb8 44.6(6) 2_566 1_455
O7 Pb28 Pb8 39.6(4) . 1_455
Br15 Pb28 Pb8 78.25(13) . 1_455
O17 Pb29 O9 77.0(6) 1_445 .
O17 Pb29 O4 110.7(7) 1_445 2
O9 Pb29 O4 79.9(7) . 2
O17 Pb29 Pb17 93.7(5) 1_445 .
O9 Pb29 Pb17 38.5(4) . .
O4 Pb29 Pb17 41.4(5) 2 .
O17 Pb29 Pb20 37.8(5) 1_445 1_445
O9 Pb29 Pb20 39.2(4) . 1_445
O4 Pb29 Pb20 98.1(5) 2 1_445
Pb17 Pb29 Pb20 64.05(3) . 1_445
O17 Pb29 Pb18 105.1(5) 1_445 .
O9 Pb29 Pb18 37.5(5) . .
O4 Pb29 Pb18 92.7(5) 2 .
Pb17 Pb29 Pb18 60.12(3) . .
Pb20 Pb29 Pb18 70.12(3) 1_445 .
O12 Pb30 O4 82.9(7) . .
O12 Pb30 Br10 88.5(6) . .
O4 Pb30 Br10 86.7(6) . .
O12 Pb30 Br12 160.0(4) . 2
O4 Pb30 Br12 80.7(6) . 2
Br10 Pb30 Br12 79.16(16) . 2
O12 Pb30 Pb2 39.7(5) . .
O4 Pb30 Pb2 43.2(5) . .
Br10 Pb30 Pb2 85.17(11) . .
Br12 Pb30 Pb2 122.55(11) 2 .
Br13 Pb31 Br11 90.49(14) . .
Br13 Pb31 Br14 90.80(15) . .
Br11 Pb31 Br14 177.1(2) . .
Br13 Pb31 Br17 89.90(18) . .
Br11 Pb31 Br17 88.99(16) . .
Br14 Pb31 Br17 88.44(18) . .
Br13 Pb31 Br18 175.4(3) . .
Br11 Pb31 Br18 90.24(16) . .
Br14 Pb31 Br18 88.67(17) . .
Br17 Pb31 Br18 94.7(2) . .
Br13 Pb31 Br16 90.66(17) . .
Br11 Pb31 Br16 92.08(16) . .
Br14 Pb31 Br16 90.48(17) . .
Br17 Pb31 Br16 178.79(15) . .
Br18 Pb31 Br16 84.8(2) . .
Pb23 Br2 Pb2 114.20(16) . 2
Pb24 Br8 Pb26 74.94(11) . 2_765
Pb30 Br12 Pb18 116.9(2) 2 .
Pb31 Br14 Pb2 148.7(3) . 2
Pb28 Br15 Pb27 75.99(16) . 2_566
Pb28 Br15 Pb20 116.1(2) . 1_455
Pb27 Br15 Pb20 71.39(13) 2_566 1_455
Pb5 Br18 Pb31 154.4(4) . .
Pb12 O1 Pb4 119.3(7) . 2_665
Pb12 O1 Pb1 114.5(9) . 2_665
Pb4 O1 Pb1 102.6(7) 2_665 2_665
Pb12 O1 Pb1 103.6(7) . .
Pb4 O1 Pb1 112.5(9) 2_665 .
Pb1 O1 Pb1 103.4(6) 2_665 .
Pb5 O2 Pb5 99.9(6) . 2_666
Pb5 O2 Pb11 112.0(9) . .
Pb5 O2 Pb11 117.9(8) 2_666 .
Pb5 O2 Pb7 119.5(8) . .
Pb5 O2 Pb7 110.5(9) 2_666 .
Pb11 O2 Pb7 98.2(6) . .
Pb20 O3 Pb16 114.3(10) . 1_655
Pb20 O3 Pb19 119.1(7) . 2_765
Pb16 O3 Pb19 103.4(7) 1_655 2_765
Pb20 O3 Pb8 101.1(7) . .
Pb16 O3 Pb8 103.7(7) 1_655 .
Pb19 O3 Pb8 114.6(10) 2_765 .
Pb30 O4 Pb29 115.0(10) . 2
Pb30 O4 Pb17 116.5(7) . 2
Pb29 O4 Pb17 97.7(7) 2 2
Pb30 O4 Pb2 99.6(7) . .
Pb29 O4 Pb2 118.9(7) 2 .
Pb17 O4 Pb2 110.1(9) 2 .
Pb24 O5 Pb19 112.0(10) . .
Pb24 O5 Pb4 125.4(9) . .
Pb19 O5 Pb4 101.8(7) . .
Pb24 O5 Pb16 106.3(7) . 2_665
Pb19 O5 Pb16 101.4(7) . 2_665
Pb4 O5 Pb16 107.4(9) . 2_665
Pb9 O6 Pb6 115.9(10) . 2_655
Pb9 O6 Pb14 104.5(7) . .
Pb6 O6 Pb14 103.4(7) 2_655 .
Pb9 O6 Pb2 118.1(8) . .
Pb6 O6 Pb2 101.0(6) 2_655 .
Pb14 O6 Pb2 113.3(9) . .
Pb28 O7 Pb26 119.1(7) . 1_455
Pb28 O7 Pb16 114.3(9) . .
Pb26 O7 Pb16 104.0(7) 1_455 .
Pb28 O7 Pb8 105.1(7) . 1_455
Pb26 O7 Pb8 113.2(9) 1_455 1_455
Pb16 O7 Pb8 99.6(6) . 1_455
Pb15 O8 Pb25 115.6(7) . 2
Pb15 O8 Pb10 105.0(6) . 2_655
Pb25 O8 Pb10 114.1(8) 2 2_655
Pb15 O8 Pb10 115.0(8) . .
Pb25 O8 Pb10 101.1(5) 2 .
Pb10 O8 Pb10 105.8(6) 2_655 .
Pb17 O9 Pb18 104.9(7) . .
Pb17 O9 Pb20 111.8(10) . 1_445
Pb18 O9 Pb20 128.9(8) . 1_445
Pb17 O9 Pb29 101.9(7) . .
Pb18 O9 Pb29 104.3(9) . .
Pb20 O9 Pb29 101.6(7) 1_445 .
Pb23 O10 Pb22 118.2(8) . 1_455
Pb23 O10 Pb6 104.9(7) . 1_455
Pb22 O10 Pb6 113.3(10) 1_455 1_455
Pb23 O10 Pb14 113.1(10) . 2
Pb22 O10 Pb14 103.5(7) 1_455 2
Pb6 O10 Pb14 102.9(7) 1_455 2
Pb21 O11 Pb22 116.2(10) . .
Pb21 O11 Pb22 122.4(8) . 2_656
Pb22 O11 Pb22 104.6(7) . 2_656
Pb21 O11 Pb14 104.7(8) . 2_655
Pb22 O11 Pb14 101.5(7) . 2_655
Pb22 O11 Pb14 105.0(9) 2_656 2_655
Pb30 O12 Pb2 103.9(7) . .
Pb30 O12 Pb13 123.0(8) . 2
Pb2 O12 Pb13 108.4(9) . 2
Pb30 O12 Pb6 116.1(10) . 2_655
Pb2 O12 Pb6 101.3(7) . 2_655
Pb13 O12 Pb6 102.0(7) 2 2_655
Pb25 O13 Pb18 114.6(9) 2 .
Pb25 O13 Pb17 125.3(7) 2 .
Pb18 O13 Pb17 100.8(5) . .
Pb25 O13 Pb10 103.3(6) 2 .
Pb18 O13 Pb10 104.0(6) . .
Pb17 O13 Pb10 107.0(8) . .
Pb3 O14 Pb4 117.0(10) . .
Pb3 O14 Pb19 124.7(8) . .
Pb4 O14 Pb19 101.5(6) . .
Pb3 O14 Pb1 104.1(7) . .
Pb4 O14 Pb1 100.1(7) . .
Pb19 O14 Pb1 106.5(8) . .
Pb28 O15 Pb27 113.8(11) 2_566 .
Pb28 O15 Pb7 130.1(9) 2_566 .
Pb27 O15 Pb7 103.4(8) . .
Pb28 O15 Pb8 99.7(8) 2_566 2_666
Pb27 O15 Pb8 100.8(7) . 2_666
Pb7 O15 Pb8 105.0(10) . 2_666
Pb24 O16 Pb26 116.8(10) 2_765 .
Pb24 O16 Pb13 129.5(9) 2_765 1_655
Pb26 O16 Pb13 103.2(7) . 1_655
Pb24 O16 Pb16 101.6(6) 2_765 1_655
Pb26 O16 Pb16 99.6(7) . 1_655
Pb13 O16 Pb16 100.7(9) 1_655 1_655
Pb27 O17 Pb20 108.9(9) 2_666 .
Pb27 O17 Pb29 124.8(8) 2_666 1_665
Pb20 O17 Pb29 103.4(6) . 1_665
Pb27 O17 Pb8 107.4(6) 2_666 .
Pb20 O17 Pb8 100.2(6) . .
Pb29 O17 Pb8 109.4(8) 1_665 .
Pb21 O18 Pb9 115.0(11) 2_655 .
Pb21 O18 Pb11 128.8(9) 2_655 1_554
Pb9 O18 Pb11 104.6(8) . 1_554
Pb21 O18 Pb14 103.8(8) 2_655 .
Pb9 O18 Pb14 98.7(7) . .
Pb11 O18 Pb14 100.7(9) 1_554 .
Pb11 O19 Pb7 103.4(7) . .
Pb11 O19 Pb27 107.9(9) . .
Pb7 O19 Pb27 101.6(7) . .
Pb11 O19 Pb9 103.6(7) . 1_556
Pb7 O19 Pb9 108.4(9) . 1_556
Pb27 O19 Pb9 129.4(8) . 1_556
Pb23 O20 Pb13 114.6(9) . .
Pb23 O20 Pb26 129.0(8) . 1_455
Pb13 O20 Pb26 102.4(7) . 1_455
Pb23 O20 Pb6 100.6(6) . 1_455
Pb13 O20 Pb6 102.4(7) . 1_455
Pb26 O20 Pb6 104.4(8) 1_455 1_455
Pb12 O21 Pb3 115.7(10) . .
Pb12 O21 Pb15 132.6(8) . .
Pb3 O21 Pb15 101.5(8) . .
Pb12 O21 Pb1 100.3(7) . .
Pb3 O21 Pb1 100.5(6) . .
Pb15 O21 Pb1 100.5(8) . .
Pb15 O22 Pb18 114.3(10) . 2_655
Pb15 O22 Pb3 103.0(7) . .
Pb18 O22 Pb3 127.6(8) 2_655 .
Pb15 O22 Pb10 101.2(6) . 2_655
Pb18 O22 Pb10 102.5(7) 2_655 2_655
Pb3 O22 Pb10 104.9(8) . 2_655

loop_
_geom_bond_atom_site_label_1
_geom_bond_atom_site_label_2
_geom_bond_distance
_geom_bond_site_symmetry_2
Pb1 O1 2.367(17) 2_665
Pb1 O1 2.43(2) .
Pb1 O14 2.50(2) .
Pb1 O21 2.582(19) .
Pb1 Pb4 3.6610(17) .
Pb1 Pb12 3.6633(18) .
Pb2 O12 2.346(19) .
Pb2 O6 2.45(2) .
Pb2 O4 2.47(2) .
Pb2 Br14 3.153(6) 2
Pb2 Br2 3.217(5) 2
Pb2 Pb30 3.5609(17) .
Pb2 Pb6 3.6946(18) 2_655
Pb3 O14 2.247(18) .
Pb3 O21 2.29(2) .
Pb3 O22 2.352(19) .
Pb3 Pb15 3.5983(18) .
Pb4 O14 2.269(17) .
Pb4 O1 2.32(2) 2_665
Pb4 O5 2.34(2) .
Pb4 Pb19 3.6255(19) .
Pb5 O2 2.280(18) .
Pb5 O2 2.32(2) 2_666
Pb5 Br18 2.785(8) .
Pb5 Pb5 3.517(3) 2_666
Pb6 O6 2.334(17) 2_655
Pb6 O10 2.37(2) 1_655
Pb6 O12 2.43(2) 2_655
Pb6 O20 2.522(17) 1_655
Pb6 Pb23 3.6512(18) 1_655
Pb6 Pb2 3.6946(18) 2_655
Pb7 O15 2.32(2) .
Pb7 O19 2.320(19) .
Pb7 O2 2.425(19) .
Pb7 Pb11 3.6129(18) .
Pb7 Pb27 3.6171(18) .
Pb8 O3 2.40(2) .
Pb8 O7 2.426(17) 1_655
Pb8 O17 2.432(17) .
Pb8 O15 2.62(2) 2_666
Pb8 Pb20 3.6261(17) .
Pb8 Pb28 3.6749(17) 1_655
Pb9 O6 2.261(18) .
Pb9 O18 2.28(2) .
Pb9 O19 2.36(2) 1_554
Pb9 Pb11 3.6490(18) 1_554
Pb9 Pb14 3.6834(18) .
Pb10 O8 2.352(17) 2_655
Pb10 O8 2.379(15) .
Pb10 O13 2.442(19) .
Pb10 O22 2.512(18) 2_655
Pb10 Pb25 3.6183(19) 2
Pb10 Pb15 3.6810(17) 2_655
Pb11 O19 2.28(2) .
Pb11 O18 2.33(2) 1_556
Pb11 O2 2.354(18) .
Pb11 Pb9 3.6490(18) 1_556
Pb12 O21 2.18(2) .
Pb12 O1 2.230(18) .
Pb12 Br1 3.042(4) .
Pb13 O20 2.28(2) .
Pb13 O16 2.33(2) 1_455
Pb13 O12 2.384(19) 2
Pb13 Pb26 3.5954(16) 1_455
Pb14 O10 2.379(19) 2
Pb14 O6 2.40(2) .
Pb14 O11 2.51(2) 2_655
Pb14 O18 2.57(2) .
Pb15 O22 2.25(2) .
Pb15 O8 2.286(15) .
Pb15 O21 2.36(2) .
Pb15 Pb10 3.6810(17) 2_655
Pb16 O3 2.311(18) 1_455
Pb16 O5 2.42(2) 2_665
Pb16 O7 2.42(2) .
Pb16 O16 2.590(19) 1_455
Pb16 Pb19 3.6728(16) 2_665
Pb17 O9 2.288(19) .
Pb17 O4 2.40(2) 2
Pb17 O13 2.441(18) .
Pb17 Br7 3.220(5) .
Pb17 Pb29 3.6001(17) .
Pb17 Pb18 3.6444(18) .
Pb18 O22 2.26(2) 2_655
Pb18 O13 2.285(16) .
Pb18 O9 2.31(2) .
Pb18 Br12 3.163(7) .
Pb18 Pb29 3.6743(17) .
Pb18 Pb24 3.6922(19) 1_445
Pb19 O5 2.328(19) .
Pb19 O3 2.37(2) 2_765
Pb19 O14 2.41(2) .
Pb19 Pb16 3.6728(16) 2_665
Pb20 O17 2.29(2) .
Pb20 O3 2.30(2) .
Pb20 O9 2.346(19) 1_665
Pb20 Br15 3.188(6) 1_655
Pb20 Pb29 3.6358(16) 1_665
Pb21 O18 2.18(2) 2_655
Pb21 O11 2.21(2) .
Pb21 Br3 3.078(4) .
Pb22 O11 2.269(18) .
Pb22 O11 2.33(2) 2_656
Pb22 O10 2.34(2) 1_655
Pb22 Pb22 3.636(2) 2_656
Pb23 O20 2.215(19) .
Pb23 O10 2.24(2) .
Pb23 Br2 3.027(5) .
Pb23 Pb6 3.6512(18) 1_455
Pb24 O16 2.19(2) 2_765
Pb24 O5 2.21(2) .
Pb24 Br8 2.985(5) .
Pb24 Pb18 3.6922(19) 1_665
Pb25 O13 2.165(16) 2
Pb25 O8 2.308(18) 2
Pb25 Br6 3.039(5) .
Pb25 Pb10 3.6183(19) 2
Pb26 O16 2.26(2) .
Pb26 O7 2.286(18) 1_655
Pb26 O20 2.336(18) 1_655
Pb26 Br8 3.231(5) 2_765
Pb26 Pb13 3.5954(16) 1_655
Pb27 O17 2.267(19) 2_666
Pb27 O15 2.29(2) .
Pb27 O19 2.35(2) .
Pb27 Br15 3.170(6) 2_566
Pb28 O15 2.17(2) 2_566
Pb28 O7 2.20(2) .
Pb28 Br15 2.894(6) .
Pb28 Pb8 3.6749(17) 1_455
Pb29 O17 2.342(17) 1_445
Pb29 O9 2.35(2) .
Pb29 O4 2.378(18) 2
Pb29 Pb20 3.6358(16) 1_445
Pb30 O12 2.17(2) .
Pb30 O4 2.180(19) .
Pb30 Br10 2.903(5) .
Pb30 Br12 3.140(6) 2
Pb31 Br13 2.780(5) .
Pb31 Br11 2.836(4) .
Pb31 Br14 2.892(5) .
Pb31 Br17 2.999(6) .
Pb31 Br18 3.011(7) .
Pb31 Br16 3.014(5) .
Br2 Pb2 3.217(5) 2
Br8 Pb26 3.231(5) 2_765
Br12 Pb30 3.140(6) 2
Br14 Pb2 3.153(6) 2
Br15 Pb27 3.170(6) 2_566
Br15 Pb20 3.188(6) 1_455
O1 Pb4 2.32(2) 2_665
O1 Pb1 2.367(17) 2_665
O2 Pb5 2.32(2) 2_666
O3 Pb16 2.311(18) 1_655
O3 Pb19 2.37(2) 2_765
O4 Pb29 2.378(18) 2
O4 Pb17 2.40(2) 2
O5 Pb16 2.42(2) 2_665
O6 Pb6 2.334(17) 2_655
O7 Pb26 2.286(18) 1_455
O7 Pb8 2.426(17) 1_455
O8 Pb25 2.308(18) 2
O8 Pb10 2.352(17) 2_655
O9 Pb20 2.346(19) 1_445
O10 Pb22 2.34(2) 1_455
O10 Pb6 2.37(2) 1_455
O10 Pb14 2.379(19) 2
O11 Pb22 2.33(2) 2_656
O11 Pb14 2.51(2) 2_655
O12 Pb13 2.384(19) 2
O12 Pb6 2.43(2) 2_655
O13 Pb25 2.165(16) 2
O15 Pb28 2.17(2) 2_566
O15 Pb8 2.62(2) 2_666
O16 Pb24 2.19(2) 2_765
O16 Pb13 2.33(2) 1_655
O16 Pb16 2.590(19) 1_655
O17 Pb27 2.267(19) 2_666
O17 Pb29 2.342(17) 1_665
O18 Pb21 2.18(2) 2_655
O18 Pb11 2.33(2) 1_554
O19 Pb9 2.36(2) 1_556
O20 Pb26 2.336(18) 1_455
O20 Pb6 2.522(17) 1_455
O22 Pb18 2.26(2) 2_655
O22 Pb10 2.512(18) 2_655
